data_7009997
loop_
_publ_author_name
'Gillon, Amy L.'
'Lewis, Gareth R.'
'Orpen, A. Guy'
'Rotter, Sarah'
'Starbuck, Jonathan'
'Wang, Xi-Meng'
'Rodr\'iguez-Mart\'in, Yolanda'
'Ruiz-P\'erez, Catalina'

_publ_section_title
;
 Organic--inorganic hybrid solids: control of perhalometallate solid
 state structures&#x200A;&#x2020;
;
_journal_issue 21
_journal_name_full 'Journal of the Chemical Society, Dalton Transactions'
_journal_page_first 3897
_journal_paper_doi 10.1039/b005036i
_journal_year 2000
_chemical_formula_sum 'C10 H10 Br4 N2 Zn'
_chemical_formula_weight 543.21
_chemical_name_systematic
; 
 ? 
;
_space_group_IT_number 14
_symmetry_cell_setting monoclinic
_symmetry_space_group_name_Hall '-P 2ybc'
_symmetry_space_group_name_H-M 'P 1 21/c 1'
_atom_sites_solution_hydrogens geom
_atom_sites_solution_primary direct
_atom_sites_solution_secondary difmap
_audit_creation_method SHELXL-97
_cell_angle_alpha 90.00
_cell_angle_beta 107.916(2)
_cell_angle_gamma 90.00
_cell_formula_units_Z 4
_cell_length_a 7.8031(8)
_cell_length_b 20.594(2)
_cell_length_c 9.7596(9)
_cell_measurement_temperature 173(2)
_cell_volume 1492.3(3)
_computing_cell_refinement 'Bruker SMART'
_computing_data_collection 'Bruker SMART'
_computing_data_reduction 'Bruker SHELXTL'
_computing_molecular_graphics 'Bruker SHELXTL'
_computing_publication_material 'Bruker SHELXTL'
_computing_structure_refinement 'SHELXL-97 (Sheldrick, 1997)'
_computing_structure_solution 'SHELXS-97 (Sheldrick, 1990)'
_diffrn_ambient_temperature 173(2)
_diffrn_measured_fraction_theta_full 0.998
_diffrn_measured_fraction_theta_max 0.998
_diffrn_measurement_device 'Siemens SMART CCD diffractometer'
_diffrn_measurement_method '\w rotation with narrow frames'
_diffrn_radiation_monochromator graphite
_diffrn_radiation_source 'fine-focus sealed tube'
_diffrn_radiation_type MoK\a
_diffrn_radiation_wavelength 0.71073
_diffrn_reflns_av_R_equivalents 0.0443
_diffrn_reflns_av_sigmaI/netI 0.0488
_diffrn_reflns_limit_h_max 10
_diffrn_reflns_limit_h_min -8
_diffrn_reflns_limit_k_max 26
_diffrn_reflns_limit_k_min -26
_diffrn_reflns_limit_l_max 10
_diffrn_reflns_limit_l_min -12
_diffrn_reflns_number 9661
_diffrn_reflns_theta_full 27.52
_diffrn_reflns_theta_max 27.52
_diffrn_reflns_theta_min 1.98
_exptl_absorpt_coefficient_mu 12.335
_exptl_absorpt_correction_T_max 1.000000
_exptl_absorpt_correction_T_min 0.400450
_exptl_absorpt_correction_type empirical
_exptl_absorpt_process_details 'SADABS (Sheldrick, 1996)'
_exptl_crystal_colour 'pale yellow'
_exptl_crystal_density_diffrn 2.418
_exptl_crystal_density_method 'not measured'
_exptl_crystal_description block
_exptl_crystal_F_000 1016
_exptl_crystal_size_max .3
_exptl_crystal_size_mid .3
_exptl_crystal_size_min .2
_refine_diff_density_max 0.876
_refine_diff_density_min -0.836
_refine_diff_density_rms 0.144
_refine_ls_extinction_method none
_refine_ls_goodness_of_fit_ref 0.928
_refine_ls_hydrogen_treatment mixed
_refine_ls_matrix_type full
_refine_ls_number_parameters 148
_refine_ls_number_reflns 3433
_refine_ls_number_restraints 0
_refine_ls_restrained_S_all 0.928
_refine_ls_R_factor_all 0.0548
_refine_ls_R_factor_gt 0.0322
_refine_ls_shift/su_max 0.001
_refine_ls_shift/su_mean 0.000
_refine_ls_structure_factor_coef Fsqd
_refine_ls_weighting_details 'calc w=1/[\s^2^(Fo^2^)+(0.0377P)^2^+0.0000P] where P=(Fo^2^+2Fc^2^)/3'
_refine_ls_weighting_scheme calc
_refine_ls_wR_factor_gt 0.0679
_refine_ls_wR_factor_ref 0.0731
_reflns_number_gt 2493
_reflns_number_total 3433
_reflns_threshold_expression >2sigma(I)
_cod_data_source_file b005036i.txt
_cod_data_source_block 11
_cod_depositor_comments
;
The following automatic conversions were performed:
'_symmetry_cell_setting' value 'Monoclinic' changed to 'monoclinic'
according to '/home/saulius/struct/CIF-dictionaries/cif_core.dic'
dictionary named 'cif_core.dic' version 2.4.1 from 2010-06-29.

Automatic conversion script
Id: cif_fix_enum 1527 2010-12-29 10:47:43Z saulius 
;
_cod_original_sg_symbol_H-M P2(1)/c
_cod_database_code 7009997

loop_
_symmetry_equiv_pos_as_xyz
'x, y, z'
'-x, y+1/2, -z+1/2'
'-x, -y, -z'
'x, -y-1/2, z-1/2'

loop_
_atom_site_label
_atom_site_type_symbol
_atom_site_fract_x
_atom_site_fract_y
_atom_site_fract_z
_atom_site_U_iso_or_equiv
_atom_site_adp_type
_atom_site_occupancy
_atom_site_symmetry_multiplicity
_atom_site_calc_flag
_atom_site_refinement_flags
_atom_site_disorder_assembly
_atom_site_disorder_group
Zn Zn 0.39675(6) 0.62893(2) 0.29359(5) 0.02671(13) Uani 1 1 d . . .
Br1 Br 0.11360(6) 0.63682(2) 0.33996(5) 0.03537(13) Uani 1 1 d . . .
Br2 Br 0.63752(6) 0.59802(2) 0.50808(5) 0.03348(13) Uani 1 1 d . . .
Br3 Br 0.38446(6) 0.54690(2) 0.11780(5) 0.03338(12) Uani 1 1 d . . .
Br4 Br 0.46626(6) 0.73106(2) 0.19730(5) 0.03603(13) Uani 1 1 d . . .
N1 N -0.2402(5) 0.7988(2) 0.5285(4) 0.0400(10) Uani 1 1 d . . .
H1A H -0.3051 0.7791 0.5725 0.048 Uiso 1 1 calc R . .
N2 N 0.2796(5) 0.95589(19) 0.1654(4) 0.0356(9) Uani 1 1 d . . .
H2A H 0.3456 0.9752 0.1218 0.043 Uiso 1 1 calc R . .
C1 C -0.2620(7) 0.8615(3) 0.5041(6) 0.0512(15) Uani 1 1 d . . .
H1B H -0.3473 0.8839 0.5344 0.061 Uiso 1 1 calc R . .
C2 C -0.1602(4) 0.89411(14) 0.4346(3) 0.0461(13) Uani 1 1 d . . .
H2B H -0.1742 0.9387 0.4203 0.055 Uiso 1 1 calc R . .
C3 C -0.0355(4) 0.86069(14) 0.3853(3) 0.0261(9) Uani 1 1 d R . .
C4 C -0.0162(4) 0.79528(14) 0.4153(3) 0.0422(12) Uani 1 1 d R . .
H4A H 0.0682 0.7714 0.3868 0.051 Uiso 1 1 calc R . .
C5 C -0.1197(7) 0.7650(3) 0.4863(6) 0.0492(14) Uani 1 1 d . . .
H5A H -0.1060 0.7208 0.5054 0.059 Uiso 1 1 calc R . .
C6 C 0.1443(6) 0.9887(2) 0.1901(5) 0.0363(11) Uani 1 1 d . . .
H6A H 0.1221 1.0316 0.1603 0.044 Uiso 1 1 calc R . .
C7 C 0.0386(6) 0.9585(2) 0.2596(5) 0.0313(10) Uani 1 1 d . . .
H7A H -0.0572 0.9809 0.2752 0.038 Uiso 1 1 calc R . .
C8 C 0.0728(6) 0.8947(2) 0.3071(4) 0.0253(9) Uani 1 1 d . . .
C9 C 0.2157(7) 0.8631(2) 0.2771(5) 0.0377(11) Uani 1 1 d . . .
H9A H 0.2426 0.8202 0.3060 0.045 Uiso 1 1 calc R . .
C10 C 0.3157(7) 0.8948(2) 0.2055(5) 0.0383(12) Uani 1 1 d . . .
H10A H 0.4098 0.8734 0.1849 0.046 Uiso 1 1 calc R . .

loop_
_atom_site_aniso_label
_atom_site_aniso_U_11
_atom_site_aniso_U_22
_atom_site_aniso_U_33
_atom_site_aniso_U_23
_atom_site_aniso_U_13
_atom_site_aniso_U_12
Zn 0.0262(3) 0.0219(3) 0.0317(3) 0.0007(2) 0.0084(2) 0.0013(2)
Br1 0.0255(2) 0.0335(3) 0.0481(3) 0.0039(2) 0.0127(2) 0.00238(19)
Br2 0.0277(2) 0.0414(3) 0.0302(2) -0.0008(2) 0.00719(18) 0.0087(2)
Br3 0.0398(3) 0.0231(2) 0.0334(2) -0.00366(18) 0.00570(19) -0.00060(19)
Br4 0.0432(3) 0.0208(2) 0.0531(3) 0.0027(2) 0.0282(2) 0.0026(2)
N1 0.032(2) 0.054(3) 0.036(2) 0.004(2) 0.0132(17) -0.008(2)
N2 0.039(2) 0.033(2) 0.036(2) -0.0016(18) 0.0136(18) -0.0120(18)
C1 0.042(3) 0.066(4) 0.059(4) 0.006(3) 0.034(3) 0.013(3)
C2 0.060(3) 0.038(3) 0.054(3) 0.010(3) 0.038(3) 0.013(3)
C3 0.023(2) 0.027(2) 0.027(2) -0.0017(18) 0.0060(17) 0.0029(18)
C4 0.041(3) 0.027(3) 0.064(3) 0.003(2) 0.025(3) -0.001(2)
C5 0.054(3) 0.035(3) 0.066(4) 0.007(3) 0.030(3) 0.002(3)
C6 0.035(3) 0.024(2) 0.045(3) -0.001(2) 0.005(2) -0.005(2)
C7 0.026(2) 0.025(2) 0.041(3) 0.000(2) 0.0085(19) 0.0028(18)
C8 0.028(2) 0.020(2) 0.026(2) -0.0034(18) 0.0060(17) -0.0004(17)
C9 0.045(3) 0.031(3) 0.043(3) 0.002(2) 0.021(2) 0.008(2)
C10 0.041(3) 0.039(3) 0.043(3) -0.005(2) 0.026(2) -0.003(2)

loop_
_atom_type_symbol
_atom_type_description
_atom_type_scat_dispersion_real
_atom_type_scat_dispersion_imag
_atom_type_scat_source
C C 0.0033 0.0016 'International Tables Vol C Tables 4.2.6.8 and 6.1.1.4'
H H 0.0000 0.0000 'International Tables Vol C Tables 4.2.6.8 and 6.1.1.4'
N N 0.0061 0.0033 'International Tables Vol C Tables 4.2.6.8 and 6.1.1.4'
Zn Zn 0.2839 1.4301 'International Tables Vol C Tables 4.2.6.8 and 6.1.1.4'
Br Br -0.2901 2.4595 'International Tables Vol C Tables 4.2.6.8 and 6.1.1.4'

loop_
_geom_angle_atom_site_label_1
_geom_angle_atom_site_label_2
_geom_angle_atom_site_label_3
_geom_angle
_geom_angle_site_symmetry_1
_geom_angle_site_symmetry_3
_geom_angle_publ_flag
Br3 Zn Br1 110.39(3) . . ?
Br3 Zn Br2 106.45(2) . . ?
Br1 Zn Br2 111.66(3) . . ?
Br3 Zn Br4 107.37(3) . . ?
Br1 Zn Br4 110.05(3) . . ?
Br2 Zn Br4 110.76(3) . . ?
C1 N1 C5 121.4(5) . . ?
C10 N2 C6 122.4(4) . . ?
N1 C1 C2 120.6(4) . . ?
C1 C2 C3 120.2(3) . . ?
C4 C3 C2 116.9 . . ?
C4 C3 C8 122.08(19) . . ?
C2 C3 C8 121.01(19) . . ?
C5 C4 C3 120.7(3) . . ?
N1 C5 C4 120.2(5) . . ?
N2 C6 C7 119.4(4) . . ?
C6 C7 C8 120.8(4) . . ?
C7 C8 C9 117.0(4) . . ?
C7 C8 C3 122.6(4) . . ?
C9 C8 C3 120.4(4) . . ?
C10 C9 C8 120.2(5) . . ?
N2 C10 C9 120.3(5) . . ?

loop_
_geom_bond_atom_site_label_1
_geom_bond_atom_site_label_2
_geom_bond_distance
_geom_bond_site_symmetry_2
_geom_bond_publ_flag
Zn Br3 2.3885(7) . ?
Zn Br1 2.3934(7) . ?
Zn Br2 2.4285(7) . ?
Zn Br4 2.4320(7) . ?
N1 C1 1.315(7) . ?
N1 C5 1.332(6) . ?
N2 C10 1.322(6) . ?
N2 C6 1.336(6) . ?
C1 C2 1.369(6) . ?
C2 C3 1.3926 . ?
C3 C4 1.3770 . ?
C3 C8 1.478(5) . ?
C4 C5 1.366(6) . ?
C6 C7 1.367(6) . ?
C7 C8 1.391(6) . ?
C8 C9 1.398(6) . ?
C9 C10 1.364(7) . ?
